data_7207804
loop_
_publ_author_name
'Graus, Sara'
'Uriel, Santiago'
'Serrano, Jos\'e Luis'

_publ_section_title
;
 Supramolecular hydrogen-bonding patterns in 4&#x2032;-substituted
 cyclohexane-5-spirohydantoin
;
_journal_issue 10
_journal_name_full CrystEngComm
_journal_page_first 3759
_journal_paper_doi 10.1039/c2ce06560f
_journal_volume 14
_journal_year 2012
_chemical_formula_sum 'C16 H19 N2 O5.5'
_chemical_formula_weight 327.33
_chemical_name_systematic
;
?
;
_space_group_IT_number 15
_symmetry_cell_setting monoclinic
_symmetry_space_group_name_Hall '-C 2yc'
_symmetry_space_group_name_H-M 'C 1 2/c 1'
_atom_sites_solution_hydrogens geom
_atom_sites_solution_primary direct
_atom_sites_solution_secondary difmap
_audit_creation_method SHELXL-97
_cell_angle_alpha 90.00
_cell_angle_beta 113.540(10)
_cell_angle_gamma 90.00
_cell_formula_units_Z 8
_cell_length_a 20.003(4)
_cell_length_b 13.847(3)
_cell_length_c 12.636(2)
_cell_measurement_temperature 293(2)
_cell_volume 3208.7(11)
_computing_cell_refinement 'Siemens XSCANS'
_computing_data_collection 'Siemens XSCANS'
_computing_data_reduction 'Siemens XSCANS'
_computing_molecular_graphics 'Siemens SHELXTL'
_computing_publication_material 'Siemens SHELXTL'
_computing_structure_refinement 'Siemens SHELXTL'
_computing_structure_solution 'Siemens SHELXTL'
_diffrn_ambient_temperature 293(2)
_diffrn_measured_fraction_theta_full 0.833
_diffrn_measured_fraction_theta_max 0.833
_diffrn_measurement_device_type 'Siemens P4'
_diffrn_measurement_method '2\q/\w scans'
_diffrn_radiation_monochromator graphite
_diffrn_radiation_source 'fine-focus sealed tube'
_diffrn_radiation_type MoK\a
_diffrn_radiation_wavelength 0.71073
_diffrn_reflns_av_R_equivalents 0.0202
_diffrn_reflns_av_sigmaI/netI 0.0382
_diffrn_reflns_limit_h_max 15
_diffrn_reflns_limit_h_min -1
_diffrn_reflns_limit_k_max 1
_diffrn_reflns_limit_k_min -16
_diffrn_reflns_limit_l_max 13
_diffrn_reflns_limit_l_min -15
_diffrn_reflns_number 2643
_diffrn_reflns_theta_full 25.01
_diffrn_reflns_theta_max 25.01
_diffrn_reflns_theta_min 1.84
_diffrn_standards_interval_count 97
_diffrn_standards_number 3
_exptl_absorpt_coefficient_mu 0.103
_exptl_absorpt_correction_type none
_exptl_crystal_colour Colorless
_exptl_crystal_density_diffrn 1.355
_exptl_crystal_density_method 'not measured'
_exptl_crystal_description Prism
_exptl_crystal_F_000 1384
_exptl_crystal_size_max 0.15
_exptl_crystal_size_mid 0.11
_exptl_crystal_size_min 0.10
_refine_diff_density_max 0.303
_refine_diff_density_min -0.546
_refine_diff_density_rms 0.046
_refine_ls_extinction_method none
_refine_ls_goodness_of_fit_ref 1.022
_refine_ls_hydrogen_treatment mixed
_refine_ls_matrix_type full
_refine_ls_number_parameters 270
_refine_ls_number_reflns 2358
_refine_ls_number_restraints 0
_refine_ls_restrained_S_all 1.022
_refine_ls_R_factor_all 0.0823
_refine_ls_R_factor_gt 0.0533
_refine_ls_shift/su_max 0.001
_refine_ls_shift/su_mean 0.000
_refine_ls_structure_factor_coef Fsqd
_refine_ls_weighting_details 'calc w=1/[\s^2^(Fo^2^)+(0.0602P)^2^+4.9889P] where P=(Fo^2^+2Fc^2^)/3'
_refine_ls_weighting_scheme calc
_refine_ls_wR_factor_gt 0.1216
_refine_ls_wR_factor_ref 0.1391
_reflns_number_gt 1645
_reflns_number_total 2358
_reflns_threshold_expression >2sigma(I)
_cod_data_source_file c2ce06560f.txt
_cod_data_source_block strz71
_cod_depositor_comments
;
The following automatic conversions were performed:

'_symmetry_cell_setting' value 'Monoclinic' changed to 'monoclinic'
according to /home/saulius/struct/CIF-dictionaries/cif_core.dic
dictionary named 'cif_core.dic' version 2.4.1 from 2010-06-29.

Automatic conversion script
Id: cif_fix_values 1715 2011-07-08 13:25:40Z adriana 
;
_cod_original_sg_symbol_H-M C2/c
_cod_original_formula_sum 'C16 H19 N2 O5.50'
_cod_database_code 7207804

loop_
_symmetry_equiv_pos_as_xyz
'x, y, z'
'-x, y, -z+1/2'
'x+1/2, y+1/2, z'
'-x+1/2, y+1/2, -z+1/2'
'-x, -y, -z'
'x, -y, z-1/2'
'-x+1/2, -y+1/2, -z'
'x+1/2, -y+1/2, z-1/2'

loop_
_atom_site_label
_atom_site_type_symbol
_atom_site_fract_x
_atom_site_fract_y
_atom_site_fract_z
_atom_site_U_iso_or_equiv
_atom_site_adp_type
_atom_site_occupancy
_atom_site_symmetry_multiplicity
_atom_site_calc_flag
_atom_site_refinement_flags
N1 N 0.20762(16) 0.04444(17) 0.6003(2) 0.0375(7) Uani 1 1 d .
HN1 H 0.204(2) 0.035(3) 0.664(3) 0.058(11) Uiso 1 1 d .
O1 O 0.25034(14) 0.20226(14) 0.63074(18) 0.0482(7) Uani 1 1 d .
C1 C 0.22910(18) 0.1291(2) 0.5706(2) 0.0370(8) Uani 1 1 d .
N2 N 0.22404(16) 0.11941(18) 0.4575(2) 0.0407(7) Uani 1 1 d .
HN2 H 0.237(2) 0.170(3) 0.427(3) 0.068(12) Uiso 1 1 d .
O2 O 0.19101(14) -0.00117(15) 0.31815(18) 0.0515(7) Uani 1 1 d .
C2 C 0.19969(18) 0.0295(2) 0.4135(2) 0.0364(8) Uani 1 1 d .
O3 O 0.09643(13) -0.25850(14) 0.49146(18) 0.0453(6) Uani 1 1 d .
C3 C 0.18275(17) -0.02530(19) 0.5047(2) 0.0310(7) Uani 1 1 d .
O4 O 0.07002(17) -0.72161(17) 0.4786(2) 0.0701(8) Uani 1 1 d .
C4 C 0.2238(2) -0.1222(2) 0.5385(3) 0.0351(8) Uani 1 1 d .
H4B H 0.2765(19) -0.111(2) 0.571(2) 0.033(9) Uiso 1 1 d .
H4A H 0.2106(17) -0.159(2) 0.466(3) 0.042(9) Uiso 1 1 d .
O5 O 0.10280(14) -0.68621(15) 0.6661(2) 0.0546(7) Uani 1 1 d .
C5 C 0.20468(19) -0.1763(2) 0.6285(3) 0.0369(8) Uani 1 1 d .
H5B H 0.2307(17) -0.240(2) 0.647(3) 0.046(9) Uiso 1 1 d .
H5A H 0.2235(15) -0.138(2) 0.702(2) 0.033(8) Uiso 1 1 d .
C6 C 0.1225(2) -0.1910(2) 0.5891(3) 0.0399(9) Uani 1 1 d .
H6 H 0.1104(18) -0.220(2) 0.652(3) 0.058(10) Uiso 1 1 d .
C7 C 0.0795(2) -0.0976(2) 0.5478(3) 0.0420(9) Uani 1 1 d .
H7B H 0.0878(15) -0.054(2) 0.613(3) 0.030(7) Uiso 1 1 d .
H7A H 0.025(2) -0.113(3) 0.514(3) 0.070(13) Uiso 1 1 d .
C8 C 0.09979(19) -0.0426(2) 0.4590(3) 0.0396(8) Uani 1 1 d .
H8B H 0.0702(18) 0.021(3) 0.436(3) 0.056(10) Uiso 1 1 d .
H8A H 0.0856(19) -0.075(2) 0.387(3) 0.057(10) Uiso 1 1 d .
C9 C 0.09984(18) -0.3563(2) 0.5145(3) 0.0383(8) Uani 1 1 d .
C10 C 0.07603(19) -0.4167(2) 0.4181(3) 0.0419(9) Uani 1 1 d .
H10 H 0.0602(19) -0.390(3) 0.342(3) 0.061(11) Uiso 1 1 d .
C11 C 0.07375(19) -0.5164(2) 0.4322(3) 0.0435(9) Uani 1 1 d .
H11 H 0.0566(18) -0.557(2) 0.360(3) 0.056(10) Uiso 1 1 d .
C12 C 0.09561(18) -0.5567(2) 0.5428(3) 0.0389(8) Uani 1 1 d .
C13 C 0.1206(2) -0.4957(2) 0.6374(3) 0.0485(9) Uani 1 1 d .
H13 H 0.137(2) -0.524(3) 0.716(3) 0.069(11) Uiso 1 1 d .
C14 C 0.1241(2) -0.3958(2) 0.6251(3) 0.0488(10) Uani 1 1 d .
H14 H 0.1460(19) -0.354(3) 0.699(3) 0.061(10) Uiso 1 1 d .
C15 C 0.08825(19) -0.6629(2) 0.5560(3) 0.0457(9) Uani 1 1 d .
C16 C 0.0952(2) -0.7863(2) 0.6923(3) 0.0629(11) Uani 1 1 d .
H16C H 0.1070 -0.7930 0.7734 0.094 Uiso 1 1 calc R
H16B H 0.1276 -0.8255 0.6713 0.094 Uiso 1 1 calc R
H16A H 0.0458 -0.8068 0.6494 0.094 Uiso 1 1 calc R
O10 O 0.5000 -0.6816(5) 0.7500 0.164(3) Uiso 1 2 d S
HO1 H 0.4738 -0.7032 0.6703 0.181 Uiso 0.50 1 d PR
HO2 H 0.4600 -0.6873 0.7356 0.181 Uiso 0.50 1 d PR

loop_
_atom_site_aniso_label
_atom_site_aniso_U_11
_atom_site_aniso_U_22
_atom_site_aniso_U_33
_atom_site_aniso_U_23
_atom_site_aniso_U_13
_atom_site_aniso_U_12
N1 0.063(2) 0.0260(12) 0.0321(14) -0.0011(11) 0.0278(14) -0.0089(12)
O1 0.0783(18) 0.0288(11) 0.0394(12) -0.0070(9) 0.0255(12) -0.0172(11)
C1 0.052(2) 0.0284(15) 0.0336(16) -0.0006(13) 0.0200(15) -0.0055(15)
N2 0.065(2) 0.0292(13) 0.0359(14) -0.0027(11) 0.0284(14) -0.0135(13)
O2 0.085(2) 0.0430(13) 0.0364(12) -0.0059(10) 0.0350(12) -0.0083(12)
C2 0.049(2) 0.0333(16) 0.0318(15) -0.0003(13) 0.0207(14) -0.0028(14)
O3 0.0634(17) 0.0282(11) 0.0415(12) 0.0001(9) 0.0180(11) -0.0088(10)
C3 0.043(2) 0.0250(14) 0.0289(14) -0.0025(11) 0.0190(14) -0.0045(13)
O4 0.106(2) 0.0367(13) 0.0605(16) -0.0071(13) 0.0257(15) -0.0097(14)
C4 0.039(3) 0.0289(15) 0.0404(18) -0.0016(13) 0.0189(16) -0.0006(15)
O5 0.0724(19) 0.0310(12) 0.0573(15) 0.0051(11) 0.0225(13) -0.0004(11)
C5 0.047(3) 0.0276(16) 0.0360(17) 0.0019(13) 0.0167(16) -0.0002(15)
C6 0.053(3) 0.0317(16) 0.0422(18) -0.0008(14) 0.0262(17) -0.0058(15)
C7 0.043(3) 0.0377(18) 0.053(2) -0.0044(16) 0.0261(18) -0.0011(16)
C8 0.046(3) 0.0310(16) 0.0420(18) -0.0001(14) 0.0180(16) 0.0022(16)
C9 0.036(2) 0.0321(16) 0.0469(19) 0.0039(14) 0.0169(15) -0.0040(14)
C10 0.049(2) 0.0366(17) 0.0385(18) 0.0005(14) 0.0154(16) -0.0043(15)
C11 0.048(2) 0.0382(17) 0.0458(19) -0.0044(15) 0.0201(17) -0.0046(16)
C12 0.036(2) 0.0342(16) 0.0477(19) 0.0025(14) 0.0175(15) -0.0010(14)
C13 0.058(3) 0.0381(18) 0.046(2) 0.0032(16) 0.0166(18) -0.0075(16)
C14 0.062(3) 0.0343(17) 0.0426(19) -0.0040(15) 0.0130(18) -0.0131(16)
C15 0.047(2) 0.0342(17) 0.053(2) 0.0008(16) 0.0168(17) -0.0013(16)
C16 0.078(3) 0.0340(19) 0.073(3) 0.0148(17) 0.026(2) 0.0001(18)

loop_
_atom_type_symbol
_atom_type_description
_atom_type_scat_dispersion_real
_atom_type_scat_dispersion_imag
_atom_type_scat_source
C C 0.0033 0.0016 'International Tables Vol C Tables 4.2.6.8 and 6.1.1.4'
H H 0.0000 0.0000 'International Tables Vol C Tables 4.2.6.8 and 6.1.1.4'
N N 0.0061 0.0033 'International Tables Vol C Tables 4.2.6.8 and 6.1.1.4'
O O 0.0106 0.0060 'International Tables Vol C Tables 4.2.6.8 and 6.1.1.4'

loop_
_geom_angle_atom_site_label_1
_geom_angle_atom_site_label_2
_geom_angle_atom_site_label_3
_geom_angle
C1 N1 C3 112.5(2)
O1 C1 N1 127.6(3)
O1 C1 N2 125.0(3)
N1 C1 N2 107.4(2)
C2 N2 C1 111.7(2)
O2 C2 N2 127.1(3)
O2 C2 C3 125.7(3)
N2 C2 C3 107.2(2)
C9 O3 C6 118.4(2)
N1 C3 C2 100.9(2)
N1 C3 C4 112.1(2)
C2 C3 C4 112.8(3)
N1 C3 C8 111.8(2)
C2 C3 C8 108.9(2)
C4 C3 C8 110.0(2)
C5 C4 C3 111.6(3)
C15 O5 C16 117.9(3)
C6 C5 C4 112.2(3)
O3 C6 C7 106.9(3)
O3 C6 C5 109.5(3)
C7 C6 C5 112.6(3)
C6 C7 C8 113.1(3)
C7 C8 C3 111.2(3)
O3 C9 C10 115.6(3)
O3 C9 C14 124.3(3)
C10 C9 C14 120.0(3)
C9 C10 C11 119.9(3)
C10 C11 C12 120.5(3)
C13 C12 C11 118.7(3)
C13 C12 C15 121.5(3)
C11 C12 C15 119.8(3)
C12 C13 C14 121.7(3)
C9 C14 C13 119.1(3)
O4 C15 O5 123.2(3)
O4 C15 C12 125.6(3)
O5 C15 C12 111.2(3)

loop_
_geom_bond_atom_site_label_1
_geom_bond_atom_site_label_2
_geom_bond_distance
N1 C1 1.352(4)
N1 C3 1.469(4)
O1 C1 1.236(3)
C1 N2 1.398(4)
N2 C2 1.371(4)
O2 C2 1.223(3)
C2 C3 1.527(4)
O3 C9 1.381(4)
O3 C6 1.467(4)
C3 C4 1.542(4)
C3 C8 1.543(5)
O4 C15 1.210(4)
C4 C5 1.533(4)
O5 C15 1.341(4)
O5 C16 1.447(4)
C5 C6 1.529(5)
C6 C7 1.526(5)
C7 C8 1.538(5)
C9 C10 1.395(4)
C9 C14 1.395(4)
C10 C11 1.396(4)
C11 C12 1.402(4)
C12 C13 1.384(5)
C12 C15 1.495(4)
C13 C14 1.397(4)

loop_
_geom_hbond_atom_site_label_D
_geom_hbond_atom_site_label_H
_geom_hbond_atom_site_label_A
_geom_hbond_distance_DH
_geom_hbond_distance_HA
_geom_hbond_distance_DA
_geom_hbond_angle_DHA
_geom_hbond_site_symmetry_A
N1 HN1 O2 0.85(4) 2.12(4) 2.963(3) 175(4) 6_556
N2 HN2 O1 0.88(4) 1.98(4) 2.839(3) 167(4) 7_556
O10 HO1 O4 0.98 2.02 2.979(4) 166.4 7_536
